data_2014717
loop_
_publ_author_name
'Hong Li'
'Kai-Liang Yin'
'Duan-Jun Xu'

_publ_section_title
<i>catena</i>-Poly[[bis(1<i>H</i>-benzimidazole-\k<i>N</i>^3^)(salicylato-\k<i>O</i>)copper(II)]-\m-salicylato-<i>O</i>,<i>O</i>':<i>O</i>'']
_journal_issue 1
_journal_name_full 'Acta Crystallographica Section C'
_journal_page_first m19
_journal_page_last m21
_journal_paper_doi 10.1107/S0108270104029580
_journal_volume 61
_journal_year 2005
_chemical_formula_iupac '[Cu (C7 H5 O3)2 (C7 H6 N2)2]'
_chemical_formula_moiety 'C28 H22 Cu N4 O6'
_chemical_formula_sum 'C28 H22 Cu N4 O6'
_chemical_formula_weight 574.04
_chemical_name_systematic
;
catena-Poly[[bis(benzimidazole)(salicylato-\kO)copper(II)]-
\m-salicylato-O,O':O'']
;
_space_group_IT_number 14
_symmetry_cell_setting monoclinic
_symmetry_space_group_name_Hall '-P 2yn'
_symmetry_space_group_name_H-M 'P 1 21/n 1'
_atom_sites_solution_hydrogens geom
_atom_sites_solution_primary direct
_atom_sites_solution_secondary difmap
_audit_creation_method SHELXL-97
_cell_angle_alpha 90.00
_cell_angle_beta 91.812(4)
_cell_angle_gamma 90.00
_cell_formula_units_Z 4
_cell_length_a 7.3032(9)
_cell_length_b 14.0380(12)
_cell_length_c 24.1952(18)
_cell_measurement_reflns_used 13793
_cell_measurement_temperature 295(2)
_cell_measurement_theta_max 24.0
_cell_measurement_theta_min 2.0
_cell_volume 2479.3(4)
_computing_cell_refinement PROCESS-AUTO
_computing_data_collection 'PROCESS-AUTO (Rigaku, 1998)'
_computing_data_reduction 'CrystalStructure (Rigaku/MSC and Rigaku, 2002)'
_computing_molecular_graphics 'Ortep-3 for Windows (Farrugia, 1997) and XP (Siemens, 1994)'
_computing_publication_material 'WinGX (Farrugia, 1999)'
_computing_structure_refinement 'SHELXL97 (Sheldrick, 1997)'
_computing_structure_solution 'SIR92 (Altomare et al., 1993)'
_diffrn_ambient_temperature 295(2)
_diffrn_detector_area_resol_mean 10.00
_diffrn_measured_fraction_theta_full 0.99
_diffrn_measured_fraction_theta_max 0.99
_diffrn_measurement_device_type 'Rigaku R-AXIS RAPID'
_diffrn_measurement_method \w
_diffrn_radiation_monochromator graphite
_diffrn_radiation_source 'fine-focus sealed tube'
_diffrn_radiation_type MoK\a
_diffrn_radiation_wavelength 0.71073
_diffrn_reflns_av_R_equivalents 0.031
_diffrn_reflns_av_sigmaI/netI 0.023
_diffrn_reflns_limit_h_max 8
_diffrn_reflns_limit_h_min -8
_diffrn_reflns_limit_k_max 16
_diffrn_reflns_limit_k_min -16
_diffrn_reflns_limit_l_max 28
_diffrn_reflns_limit_l_min -28
_diffrn_reflns_number 18148
_diffrn_reflns_theta_full 25.0
_diffrn_reflns_theta_max 25.0
_diffrn_reflns_theta_min 1.7
_diffrn_standards_decay_% 0
_diffrn_standards_interval_count 0
_diffrn_standards_interval_time 0
_diffrn_standards_number 0
_exptl_absorpt_coefficient_mu 0.934
_exptl_absorpt_correction_T_max 0.925
_exptl_absorpt_correction_T_min 0.740
_exptl_absorpt_correction_type multi-scan
_exptl_absorpt_process_details '(ABSCOR; Higashi, 1995)'
_exptl_crystal_colour blue
_exptl_crystal_density_diffrn 1.538
_exptl_crystal_density_method 'not measured'
_exptl_crystal_description platelet
_exptl_crystal_F_000 1180
_exptl_crystal_size_max 0.32
_exptl_crystal_size_mid 0.22
_exptl_crystal_size_min 0.08
_refine_diff_density_max 0.28
_refine_diff_density_min -0.31
_refine_ls_extinction_method none
_refine_ls_goodness_of_fit_ref 1.048
_refine_ls_hydrogen_treatment constr
_refine_ls_matrix_type full
_refine_ls_number_parameters 352
_refine_ls_number_reflns 4320
_refine_ls_number_restraints 0
_refine_ls_restrained_S_all 1.048
_refine_ls_R_factor_all 0.052
_refine_ls_R_factor_gt 0.036
_refine_ls_shift/su_max 0.001
_refine_ls_shift/su_mean 0.000
_refine_ls_structure_factor_coef Fsqd
_refine_ls_weighting_details 'calc w=1/[\s^2^(Fo^2^)+(0.0382P)^2^+1.4329P] where P=(Fo^2^+2Fc^2^)/3'
_refine_ls_weighting_scheme calc
_refine_ls_wR_factor_gt 0.079
_refine_ls_wR_factor_ref 0.084
_reflns_number_gt 3426
_reflns_number_total 4320
_reflns_threshold_expression I>2\s(I)
_cod_data_source_file ob1209.cif
_cod_data_source_block I
_cod_depositor_comments
;
The following automatic conversions were performed:
'_symmetry_cell_setting' value 'Monoclinic' changed to 'monoclinic'
according to '/home/saulius/struct/CIF-dictionaries/cif_core.dic'
dictionary named 'cif_core.dic' version 2.4.1 from 2010-06-29.

Automatic conversion script
Id: cif_fix_enum 1527 2010-12-29 10:47:43Z saulius 

The following automatic conversions were performed:

'_symmetry_cell_setting' value 'Monoclinic' changed to 'monoclinic'
according to /home/saulius/struct/CIF-dictionaries/cif_core.dic
dictionary named 'cif_core.dic' version 2.4.1 from 2010-06-29.

Automatic conversion script
Id: cif_fix_values 1715 2011-07-08 13:25:40Z adriana 
;
_cod_original_sg_symbol_H-M 'P 21/n'
_cod_database_code 2014717
_cod_database_fobs_code 2014717

loop_
_symmetry_equiv_pos_as_xyz
'x, y, z'
'-x+1/2, y+1/2, -z+1/2'
'-x, -y, -z'
'x-1/2, -y-1/2, z-1/2'

loop_
_atom_site_label
_atom_site_fract_x
_atom_site_fract_y
_atom_site_fract_z
_atom_site_U_iso_or_equiv
_atom_site_adp_type
_atom_site_calc_flag
_atom_site_refinement_flags
_atom_site_occupancy
_atom_site_disorder_assembly
_atom_site_disorder_group
_atom_site_type_symbol
Cu 0.49565(4) 0.21655(2) 0.250261(12) 0.03035(10) Uani d . 1 . . Cu
O1 0.6207(2) 0.16477(12) 0.31890(6) 0.0325(4) Uani d . 1 . . O
O2 0.8491(2) 0.19458(13) 0.26335(7) 0.0388(4) Uani d . 1 . . O
O3 1.1837(2) 0.17869(13) 0.30168(7) 0.0394(4) Uani d . 1 . . O
H3 1.0867 0.1989 0.2802 0.050 Uiso d R 1 . . H
O4 0.4135(2) 0.26405(13) 0.17731(7) 0.0410(4) Uani d . 1 . . O
O5 0.1259(3) 0.28394(15) 0.20165(8) 0.0530(5) Uani d . 1 . . O
O6 -0.1256(3) 0.3192(2) 0.12855(13) 0.0955(9) Uani d . 1 . . O
H6 -0.0660 0.3031 0.1610 0.050 Uiso d R 1 . . H
N31 0.4673(3) -0.07259(16) 0.22141(9) 0.0452(6) Uani d . 1 . . N
H31 0.4457 -0.1289 0.2336 0.054 Uiso calc R 1 . . H
N33 0.4931(3) 0.08398(15) 0.22048(8) 0.0349(5) Uani d . 1 . . N
N41 0.5212(3) 0.50478(16) 0.27998(9) 0.0420(5) Uani d . 1 . . N
H41 0.5402 0.5614 0.2678 0.050 Uiso calc R 1 . . H
N43 0.4996(3) 0.34802(14) 0.28054(8) 0.0331(5) Uani d . 1 . . N
C1 0.7884(3) 0.16193(16) 0.30773(9) 0.0285(5) Uani d . 1 . . C
C2 0.2460(4) 0.27998(17) 0.16642(10) 0.0347(6) Uani d . 1 . . C
C11 0.9198(3) 0.11529(17) 0.34758(9) 0.0289(5) Uani d . 1 . . C
C12 1.1095(3) 0.12609(16) 0.34239(9) 0.0301(5) Uani d . 1 . . C
C13 1.2298(3) 0.08195(19) 0.38008(10) 0.0390(6) Uani d . 1 . . C
H13 1.3555 0.0907 0.3775 0.047 Uiso calc R 1 . . H
C14 1.1627(4) 0.0254(2) 0.42109(11) 0.0471(7) Uani d . 1 . . C
H14 1.2435 -0.0038 0.4463 0.057 Uiso calc R 1 . . H
C15 0.9768(4) 0.0115(2) 0.42537(11) 0.0513(7) Uani d . 1 . . C
H15 0.9327 -0.0282 0.4527 0.062 Uiso calc R 1 . . H
C16 0.8572(4) 0.0566(2) 0.38917(10) 0.0404(6) Uani d . 1 . . C
H16 0.7318 0.0477 0.3925 0.048 Uiso calc R 1 . . H
C21 0.1901(4) 0.29381(18) 0.10707(11) 0.0419(6) Uani d . 1 . . C
C22 0.0074(5) 0.3131(2) 0.09180(15) 0.0642(9) Uani d . 1 . . C
C23 -0.0400(7) 0.3254(3) 0.0361(2) 0.0959(15) Uani d . 1 . . C
H23 -0.1608 0.3388 0.0255 0.115 Uiso calc R 1 . . H
C24 0.0879(9) 0.3180(3) -0.00300(18) 0.1025(18) Uani d . 1 . . C
H24 0.0536 0.3270 -0.0400 0.123 Uiso calc R 1 . . H
C25 0.2663(7) 0.2976(3) 0.01085(13) 0.0844(13) Uani d . 1 . . C
H25 0.3524 0.2913 -0.0164 0.101 Uiso calc R 1 . . H
C26 0.3168(5) 0.2864(2) 0.06603(11) 0.0590(9) Uani d . 1 . . C
H26 0.4386 0.2736 0.0757 0.071 Uiso calc R 1 . . H
C32 0.4502(4) 0.00860(19) 0.24930(11) 0.0412(6) Uani d . 1 . . C
H32 0.4117 0.0115 0.2855 0.049 Uiso calc R 1 . . H
C34 0.6029(3) 0.0958(2) 0.12218(11) 0.0439(7) Uani d . 1 . . C
H34 0.6187 0.1616 0.1216 0.053 Uiso calc R 1 . . H
C35 0.6384(4) 0.0400(2) 0.07688(12) 0.0549(8) Uani d . 1 . . C
H35 0.6755 0.0691 0.0446 0.066 Uiso calc R 1 . . H
C36 0.6204(4) -0.0590(2) 0.07795(13) 0.0576(8) Uani d . 1 . . C
H36 0.6458 -0.0938 0.0464 0.069 Uiso calc R 1 . . H
C37 0.5665(4) -0.1063(2) 0.12417(12) 0.0515(7) Uani d . 1 . . C
H37 0.5574 -0.1723 0.1252 0.062 Uiso calc R 1 . . H
C38 0.5260(3) -0.04988(19) 0.16937(11) 0.0397(6) Uani d . 1 . . C
C39 0.5420(3) 0.04869(18) 0.16892(10) 0.0350(6) Uani d . 1 . . C
C42 0.5371(3) 0.42397(19) 0.25137(11) 0.0400(6) Uani d . 1 . . C
H42 0.5712 0.4218 0.2147 0.048 Uiso calc R 1 . . H
C44 0.4115(4) 0.3345(2) 0.38109(10) 0.0413(6) Uani d . 1 . . C
H44 0.4052 0.2683 0.3824 0.050 Uiso calc R 1 . . H
C45 0.3755(4) 0.3894(2) 0.42652(12) 0.0509(7) Uani d . 1 . . C
H45 0.3460 0.3594 0.4593 0.061 Uiso calc R 1 . . H
C46 0.3818(4) 0.4884(2) 0.42507(12) 0.0534(8) Uani d . 1 . . C
H46 0.3532 0.5228 0.4565 0.064 Uiso calc R 1 . . H
C47 0.4292(4) 0.5361(2) 0.37842(12) 0.0491(7) Uani d . 1 . . C
H47 0.4349 0.6023 0.3774 0.059 Uiso calc R 1 . . H
C48 0.4685(3) 0.48120(18) 0.33261(11) 0.0371(6) Uani d . 1 . . C
C49 0.4578(3) 0.38193(17) 0.33303(10) 0.0318(5) Uani d . 1 . . C

loop_
_atom_site_aniso_label
_atom_site_aniso_U_11
_atom_site_aniso_U_22
_atom_site_aniso_U_33
_atom_site_aniso_U_12
_atom_site_aniso_U_13
_atom_site_aniso_U_23
Cu 0.03097(16) 0.03057(16) 0.02933(16) 0.00464(13) -0.00213(12) 0.00162(13)
O1 0.0268(8) 0.0375(10) 0.0333(9) 0.0055(7) 0.0016(7) 0.0018(7)
O2 0.0322(9) 0.0491(11) 0.0351(9) 0.0047(8) 0.0012(8) 0.0126(8)
O3 0.0280(9) 0.0451(11) 0.0450(10) -0.0025(8) -0.0005(8) 0.0109(8)
O4 0.0454(11) 0.0459(11) 0.0314(9) 0.0117(8) -0.0026(8) 0.0026(8)
O5 0.0486(11) 0.0657(15) 0.0453(11) 0.0022(10) 0.0090(10) 0.0037(10)
O6 0.0495(14) 0.121(2) 0.115(2) 0.0024(15) -0.0219(16) 0.0344(19)
N31 0.0534(14) 0.0325(13) 0.0496(14) -0.0081(10) -0.0008(11) 0.0032(11)
N33 0.0360(11) 0.0350(12) 0.0337(11) -0.0013(9) 0.0006(9) -0.0005(9)
N41 0.0504(13) 0.0291(12) 0.0464(13) -0.0022(10) -0.0005(11) 0.0083(10)
N43 0.0357(11) 0.0303(11) 0.0329(11) 0.0013(9) -0.0015(9) 0.0046(9)
C1 0.0314(12) 0.0252(13) 0.0288(12) 0.0031(9) 0.0005(10) -0.0021(10)
C2 0.0448(15) 0.0253(13) 0.0340(13) -0.0003(11) -0.0014(12) 0.0020(10)
C11 0.0311(12) 0.0297(13) 0.0257(12) 0.0035(10) -0.0004(10) -0.0023(9)
C12 0.0330(12) 0.0280(13) 0.0291(12) 0.0012(10) -0.0005(10) -0.0016(10)
C13 0.0329(13) 0.0393(15) 0.0442(15) 0.0039(11) -0.0076(12) 0.0004(12)
C14 0.0499(16) 0.0489(18) 0.0417(15) 0.0084(13) -0.0115(13) 0.0086(13)
C15 0.0544(17) 0.059(2) 0.0401(15) -0.0002(15) 0.0000(14) 0.0203(14)
C16 0.0357(13) 0.0490(17) 0.0365(14) 0.0005(12) 0.0024(12) 0.0067(12)
C21 0.0588(17) 0.0281(14) 0.0379(15) -0.0007(12) -0.0111(14) 0.0032(11)
C22 0.067(2) 0.051(2) 0.073(2) -0.0118(16) -0.030(2) 0.0125(17)
C23 0.105(3) 0.084(3) 0.094(3) -0.021(3) -0.065(3) 0.027(3)
C24 0.177(5) 0.070(3) 0.056(2) -0.027(3) -0.060(3) 0.010(2)
C25 0.161(4) 0.058(2) 0.0344(17) 0.007(2) -0.002(2) 0.0002(16)
C26 0.097(2) 0.0452(18) 0.0348(16) 0.0126(17) -0.0038(17) 0.0020(13)
C32 0.0443(15) 0.0410(16) 0.0382(14) -0.0043(11) 0.0001(13) 0.0016(12)
C34 0.0410(15) 0.0444(17) 0.0465(16) 0.0061(12) 0.0044(13) 0.0023(13)
C35 0.0546(18) 0.065(2) 0.0453(17) 0.0084(15) 0.0111(14) 0.0032(15)
C36 0.0583(18) 0.062(2) 0.0523(19) 0.0097(16) 0.0025(15) -0.0184(16)
C37 0.0559(18) 0.0405(17) 0.0578(19) 0.0031(13) -0.0034(15) -0.0124(14)
C38 0.0360(13) 0.0387(16) 0.0441(15) -0.0026(11) -0.0023(12) -0.0032(12)
C39 0.0298(12) 0.0372(15) 0.0379(14) 0.0025(10) -0.0008(11) -0.0010(11)
C42 0.0413(15) 0.0426(16) 0.0360(14) 0.0005(11) 0.0007(12) 0.0061(13)
C44 0.0481(15) 0.0364(16) 0.0397(15) -0.0011(12) 0.0050(12) 0.0047(12)
C45 0.0580(18) 0.056(2) 0.0397(16) -0.0013(14) 0.0107(14) 0.0002(13)
C46 0.0568(18) 0.056(2) 0.0476(17) 0.0055(15) 0.0065(15) -0.0138(15)
C47 0.0499(17) 0.0360(16) 0.0613(19) 0.0063(13) -0.0028(15) -0.0110(14)
C48 0.0342(13) 0.0328(14) 0.0441(15) 0.0026(11) -0.0042(12) 0.0025(11)
C49 0.0274(12) 0.0322(14) 0.0356(13) 0.0017(10) -0.0041(11) 0.0012(10)

loop_
_atom_type_symbol
_atom_type_description
_atom_type_scat_dispersion_real
_atom_type_scat_dispersion_imag
_atom_type_scat_source
C C 0.0033 0.0000 'International Tables Vol C Tables 4.2.6.8 and 6.1.1.4'
H H 0.0000 0.0000 'International Tables Vol C Tables 4.2.6.8 and 6.1.1.4'
N N 0.0061 0.0000 'International Tables Vol C Tables 4.2.6.8 and 6.1.1.4'
O O 0.0106 0.0000 'International Tables Vol C Tables 4.2.6.8 and 6.1.1.4'
Cu Cu 0.3201 0.0000 'International Tables Vol C Tables 4.2.6.8 and 6.1.1.4'

loop_
_geom_angle_atom_site_label_1
_geom_angle_atom_site_label_2
_geom_angle_atom_site_label_3
_geom_angle_site_symmetry_1
_geom_angle_site_symmetry_3
_geom_angle
_geom_angle_publ_flag
O4 Cu N43 . . 90.94(8) ?
O4 Cu N33 . . 89.60(8) ?
N43 Cu N33 . . 179.44(8) ?
O4 Cu O1 . . 170.28(7) ?
N43 Cu O1 . . 91.74(7) ?
N33 Cu O1 . . 87.70(8) ?
O2 Cu O1 . . 55.52(6) ?
O2 Cu O3 . 1_455 140.50(5) y
O2 Cu O4 . . 114.98(7) ?
O2 Cu N31 . . 87.04(5) ?
O2 Cu N41 . . 93.20(5) ?
O3 Cu O1 1_455 . 85.15(6) y
O3 Cu O4 1_455 . 104.15(6) y
O3 Cu N31 1_455 . 81.06(5) y
O3 Cu N41 1_455 . 98.53(5) y
C1 O1 Cu . . 104.68(14) y
C2 O4 Cu . . 120.94(16) y
Cu O3 C12 1_655 . 143.93(14) y
C12 O3 H3 . . 105.3 ?
C22 O6 H6 . . 102.7 ?
C32 N31 C38 . . 107.5(2) ?
C32 N31 H31 . . 126.2 ?
C38 N31 H31 . . 126.2 ?
C32 N33 C39 . . 105.1(2) ?
C32 N33 Cu . . 124.09(18) ?
C39 N33 Cu . . 130.72(17) ?
C42 N41 C48 . . 107.8(2) ?
C42 N41 H41 . . 126.1 ?
C48 N41 H41 . . 126.1 ?
C42 N43 C49 . . 105.5(2) ?
C42 N43 Cu . . 123.90(18) ?
C49 N43 Cu . . 130.55(16) ?
O2 C1 O1 . . 122.7(2) ?
O2 C1 C11 . . 118.3(2) ?
O1 C1 C11 . . 119.0(2) ?
O5 C2 O4 . . 124.4(2) ?
O5 C2 C21 . . 118.4(2) ?
O4 C2 C21 . . 117.2(2) ?
C16 C11 C12 . . 118.5(2) ?
C16 C11 C1 . . 120.6(2) ?
C12 C11 C1 . . 120.8(2) ?
O3 C12 C13 . . 117.4(2) ?
O3 C12 C11 . . 122.8(2) ?
C13 C12 C11 . . 119.9(2) ?
C14 C13 C12 . . 119.9(2) ?
C14 C13 H13 . . 120.0 ?
C12 C13 H13 . . 120.0 ?
C13 C14 C15 . . 120.7(2) ?
C13 C14 H14 . . 119.6 ?
C15 C14 H14 . . 119.6 ?
C16 C15 C14 . . 119.7(3) ?
C16 C15 H15 . . 120.1 ?
C14 C15 H15 . . 120.1 ?
C15 C16 C11 . . 121.2(2) ?
C15 C16 H16 . . 119.4 ?
C11 C16 H16 . . 119.4 ?
C26 C21 C22 . . 118.6(3) ?
C26 C21 C2 . . 120.8(3) ?
C22 C21 C2 . . 120.6(3) ?
O6 C22 C23 . . 118.2(4) ?
O6 C22 C21 . . 122.8(3) ?
C23 C22 C21 . . 119.0(4) ?
C24 C23 C22 . . 120.7(4) ?
C24 C23 H23 . . 119.6 ?
C22 C23 H23 . . 119.6 ?
C23 C24 C25 . . 121.3(4) ?
C23 C24 H24 . . 119.4 ?
C25 C24 H24 . . 119.4 ?
C24 C25 C26 . . 119.0(4) ?
C24 C25 H25 . . 120.5 ?
C26 C25 H25 . . 120.5 ?
C21 C26 C25 . . 121.4(4) ?
C21 C26 H26 . . 119.3 ?
C25 C26 H26 . . 119.3 ?
N33 C32 N31 . . 113.2(2) ?
N33 C32 H32 . . 123.4 ?
N31 C32 H32 . . 123.4 ?
C35 C34 C39 . . 116.6(3) ?
C35 C34 H34 . . 121.7 ?
C39 C34 H34 . . 121.7 ?
C34 C35 C36 . . 122.1(3) ?
C34 C35 H35 . . 119.0 ?
C36 C35 H35 . . 119.0 ?
C37 C36 C35 . . 121.8(3) ?
C37 C36 H36 . . 119.1 ?
C35 C36 H36 . . 119.1 ?
C36 C37 C38 . . 116.2(3) ?
C36 C37 H37 . . 121.9 ?
C38 C37 H37 . . 121.9 ?
N31 C38 C39 . . 105.4(2) ?
N31 C38 C37 . . 131.8(3) ?
C39 C38 C37 . . 122.8(3) ?
C38 C39 C34 . . 120.5(2) ?
C38 C39 N33 . . 108.8(2) ?
C34 C39 N33 . . 130.7(2) ?
N43 C42 N41 . . 112.8(2) ?
N43 C42 H42 . . 123.6 ?
N41 C42 H42 . . 123.6 ?
C45 C44 C49 . . 117.2(3) ?
C45 C44 H44 . . 121.4 ?
C49 C44 H44 . . 121.4 ?
C44 C45 C46 . . 122.2(3) ?
C44 C45 H45 . . 118.9 ?
C46 C45 H45 . . 118.9 ?
C47 C46 C45 . . 121.3(3) ?
C47 C46 H46 . . 119.3 ?
C45 C46 H46 . . 119.3 ?
C46 C47 C48 . . 116.9(3) ?
C46 C47 H47 . . 121.6 ?
C48 C47 H47 . . 121.6 ?
N41 C48 C47 . . 132.3(3) ?
N41 C48 C49 . . 105.3(2) ?
C47 C48 C49 . . 122.4(3) ?
C44 C49 C48 . . 120.0(2) ?
C44 C49 N43 . . 131.4(2) ?
C48 C49 N43 . . 108.6(2) ?

loop_
_geom_bond_atom_site_label_1
_geom_bond_atom_site_label_2
_geom_bond_site_symmetry_2
_geom_bond_distance
_geom_bond_publ_flag
Cu O1 . 2.0061(15) y
Cu O2 . 2.6092(16) y
Cu O3 1_455 2.6834(17) y
Cu O4 . 1.9629(16) y
Cu N33 . 1.996(2) y
Cu N43 . 1.985(2) y
O1 C1 . 1.263(3) ?
O2 C1 . 1.261(3) ?
O3 C12 . 1.357(3) ?
O3 H3 . 0.9103 ?
O4 C2 . 1.263(3) ?
O5 C2 . 1.243(3) ?
O6 C22 . 1.340(4) ?
O6 H6 . 0.9126 ?
N31 C32 . 1.332(3) ?
N31 C38 . 1.380(3) ?
N31 H31 . 0.8600 ?
N33 C32 . 1.311(3) ?
N33 C39 . 1.399(3) ?
N41 C42 . 1.336(3) ?
N41 C48 . 1.382(3) ?
N41 H41 . 0.8600 ?
N43 C42 . 1.312(3) ?
N43 C49 . 1.399(3) ?
C1 C11 . 1.490(3) ?
C2 C21 . 1.493(3) ?
C11 C16 . 1.389(3) ?
C11 C12 . 1.403(3) ?
C12 C13 . 1.391(3) ?
C13 C14 . 1.373(4) ?
C13 H13 . 0.9300 ?
C14 C15 . 1.379(4) ?
C14 H14 . 0.9300 ?
C15 C16 . 1.372(4) ?
C15 H15 . 0.9300 ?
C16 H16 . 0.9300 ?
C21 C26 . 1.383(4) ?
C21 C22 . 1.399(4) ?
C22 C23 . 1.393(5) ?
C23 C24 . 1.353(7) ?
C23 H23 . 0.9300 ?
C24 C25 . 1.366(6) ?
C24 H24 . 0.9300 ?
C25 C26 . 1.383(4) ?
C25 H25 . 0.9300 ?
C26 H26 . 0.9300 ?
C32 H32 . 0.9300 ?
C34 C35 . 1.379(4) ?
C34 C39 . 1.395(4) ?
C34 H34 . 0.9300 ?
C35 C36 . 1.396(4) ?
C35 H35 . 0.9300 ?
C36 C37 . 1.369(4) ?
C36 H36 . 0.9300 ?
C37 C38 . 1.389(4) ?
C37 H37 . 0.9300 ?
C38 C39 . 1.389(4) ?
C42 H42 . 0.9300 ?
C44 C45 . 1.375(4) ?
C44 C49 . 1.391(3) ?
C44 H44 . 0.9300 ?
C45 C46 . 1.390(4) ?
C45 H45 . 0.9300 ?
C46 C47 . 1.367(4) ?
C46 H46 . 0.9300 ?
C47 C48 . 1.387(4) ?
C47 H47 . 0.9300 ?
C48 C49 . 1.396(3) ?

loop_
_geom_hbond_atom_site_label_D
_geom_hbond_atom_site_label_H
_geom_hbond_atom_site_label_A
_geom_hbond_site_symmetry_A
_geom_hbond_distance_DH
_geom_hbond_distance_HA
_geom_hbond_distance_DA
_geom_hbond_angle_DHA
_geom_hbond_publ_flag
O3 H3 O2 . 0.91 1.77 2.596(2) 149 y
O3 H3 O5 1_655 0.91 2.27 2.856(3) 122 y
O6 H6 O5 . 0.91 1.71 2.558(3) 153 y
N31 H31 O5 2_545 0.86 2.07 2.840(3) 149 y
N41 H41 O2 2_655 0.86 2.18 3.026(3) 167 y
C34 H34 O4 . 0.93 2.50 3.064(3) 119 y
